data_4031944
loop_
_publ_author_name
'Wrobel, Agnes Johanna'
'Lucchesi, Ralph'
'Wibbeling, Birgit'
'Daniliuc, Constantin-Gabriel'
'Fr\"ohlich, Roland'
'W\"urthwein, Ernst-Ulrich'

_publ_section_title
;
 1,3,5-Triazapentadienes by Nucleophilic Addition to 1,3- and
 1,4-Dinitriles-Sterically Constrained Examples by Incorporation into
 Cyclic Peripheries: Synthesis, Aggregation, and Photophysical Properties.
;
_journal_issue 7
_journal_name_full 'The Journal of organic chemistry'
_journal_page_first 2849
_journal_page_last 2863
_journal_paper_doi 10.1021/acs.joc.6b00126
_journal_volume 81
_journal_year 2016
_chemical_formula_sum 'C21 H24 N4 O'
_chemical_formula_weight 348.44
_chemical_name_systematic
; 
 ? 
;
_space_group_IT_number 14
_symmetry_cell_setting monoclinic
_symmetry_space_group_name_Hall '-P 2ybc'
_symmetry_space_group_name_H-M 'P 1 21/c 1'
_atom_sites_solution_hydrogens geom
_atom_sites_solution_primary direct
_atom_sites_solution_secondary difmap
_audit_creation_method SHELXL-97
_cell_angle_alpha 90.00
_cell_angle_beta 113.416(2)
_cell_angle_gamma 90.00
_cell_formula_units_Z 4
_cell_length_a 13.1740(6)
_cell_length_b 9.6470(4)
_cell_length_c 16.3830(7)
_cell_measurement_reflns_used 3315
_cell_measurement_temperature 223(2)
_cell_measurement_theta_max 68.25
_cell_measurement_theta_min 0.88
_cell_volume 1910.63(15)
_computing_cell_refinement 'Collect (Nonius B.V., 1998)'
_computing_data_collection 'Collect (Nonius B.V., 1998)'
_computing_data_reduction 'Denzo-SMN (Otwinowski & Minor, 1997)'
_computing_molecular_graphics 'XP (BrukerAXS, 2000)'
_computing_publication_material 'SHELXL-97 (Sheldrick, 1997)'
_computing_structure_refinement 'SHELXL-97 (Sheldrick, 1997)'
_computing_structure_solution 'SHELXS-97 (Sheldrick, 1990)'
_diffrn_ambient_temperature 223(2)
_diffrn_measured_fraction_theta_full 0.976
_diffrn_measured_fraction_theta_max 0.976
_diffrn_measurement_device_type 'Nonius KappaCCD APEXII'
_diffrn_measurement_method '\w and \f scans'
_diffrn_radiation_monochromator graphite
_diffrn_radiation_source 'fine-focus sealed tube'
_diffrn_radiation_type CuK\a
_diffrn_radiation_wavelength 1.54178
_diffrn_reflns_av_R_equivalents 0.040
_diffrn_reflns_av_sigmaI/netI 0.0249
_diffrn_reflns_limit_h_max 15
_diffrn_reflns_limit_h_min 0
_diffrn_reflns_limit_k_max 11
_diffrn_reflns_limit_k_min 0
_diffrn_reflns_limit_l_max 17
_diffrn_reflns_limit_l_min -19
_diffrn_reflns_number 13798
_diffrn_reflns_theta_full 67.65
_diffrn_reflns_theta_max 67.65
_diffrn_reflns_theta_min 5.45
_exptl_absorpt_coefficient_mu 0.607
_exptl_absorpt_correction_T_max 0.9145
_exptl_absorpt_correction_T_min 0.8882
_exptl_absorpt_correction_type multi-scan
_exptl_absorpt_process_details 'Denzo (Otwinowski, Borek, Majewski & Minor, 2003)'
_exptl_crystal_colour 'pale yellow'
_exptl_crystal_density_diffrn 1.211
_exptl_crystal_density_method 'not measured'
_exptl_crystal_description prism
_exptl_crystal_F_000 744
_exptl_crystal_size_max 0.20
_exptl_crystal_size_mid 0.20
_exptl_crystal_size_min 0.15
_refine_diff_density_max 0.315
_refine_diff_density_min -0.204
_refine_diff_density_rms 0.042
_refine_ls_extinction_method none
_refine_ls_goodness_of_fit_ref 1.035
_refine_ls_hydrogen_treatment mixed
_refine_ls_matrix_type full
_refine_ls_number_parameters 245
_refine_ls_number_reflns 3369
_refine_ls_number_restraints 0
_refine_ls_restrained_S_all 1.035
_refine_ls_R_factor_all 0.0524
_refine_ls_R_factor_gt 0.0470
_refine_ls_shift/su_max 0.000
_refine_ls_shift/su_mean 0.000
_refine_ls_structure_factor_coef Fsqd
_refine_ls_weighting_details 'calc w=1/[\s^2^(Fo^2^)+(0.0666P)^2^+0.6564P] where P=(Fo^2^+2Fc^2^)/3'
_refine_ls_weighting_scheme calc
_refine_ls_wR_factor_gt 0.1241
_refine_ls_wR_factor_ref 0.1294
_reflns_number_gt 2990
_reflns_number_total 3369
_reflns_threshold_expression >2sigma(I)
_cod_data_source_file jo6b00126_si_011.cif
_cod_data_source_block wue5295
_cod_original_cell_volume 1910.63(14)
_cod_original_sg_symbol_H-M P21/c
_cod_database_code 4031944

loop_
_symmetry_equiv_pos_as_xyz
'x, y, z'
'-x, y+1/2, -z+1/2'
'-x, -y, -z'
'x, -y-1/2, z-1/2'

loop_
_atom_site_label
_atom_site_type_symbol
_atom_site_fract_x
_atom_site_fract_y
_atom_site_fract_z
_atom_site_U_iso_or_equiv
_atom_site_adp_type
_atom_site_occupancy
_atom_site_symmetry_multiplicity
_atom_site_calc_flag
_atom_site_refinement_flags
N1 N 0.33124(10) 0.73392(13) 0.35101(8) 0.0371(3) Uani 1 1 d .
N2 N 0.38547(12) 0.77525(16) 0.49951(9) 0.0440(3) Uani 1 1 d .
H2A H 0.3725(16) 0.809(2) 0.5465(14) 0.053(5) Uiso 1 1 d .
H2B H 0.4523(18) 0.754(2) 0.5057(12) 0.048(5) Uiso 1 1 d .
N3 N 0.25248(11) 0.68231(13) 0.19839(8) 0.0375(3) Uani 1 1 d .
N4 N 0.38239(10) 0.57478(14) 0.15758(8) 0.0379(3) Uani 1 1 d .
C1 C 0.25277(12) 0.75229(16) 0.26557(9) 0.0353(3) Uani 1 1 d .
C2 C 0.30746(12) 0.77717(15) 0.41725(9) 0.0349(3) Uani 1 1 d .
C3 C 0.19531(12) 0.82345(15) 0.40489(9) 0.0347(3) Uani 1 1 d .
C4 C 0.15798(14) 0.82048(17) 0.47323(11) 0.0405(4) Uani 1 1 d .
H4 H 0.2040 0.7860 0.5295 0.049 Uiso 1 1 calc R
C5 C 0.05334(14) 0.86809(19) 0.45839(12) 0.0479(4) Uani 1 1 d .
H5 H 0.0276 0.8647 0.5043 0.057 Uiso 1 1 calc R
C6 C -0.01348(14) 0.9207(2) 0.37626(12) 0.0517(4) Uani 1 1 d .
H6 H -0.0838 0.9559 0.3669 0.062 Uiso 1 1 calc R
C7 C 0.02252(13) 0.92210(19) 0.30728(11) 0.0462(4) Uani 1 1 d .
H7 H -0.0240 0.9571 0.2513 0.055 Uiso 1 1 calc R
C8 C 0.12653(13) 0.87225(16) 0.32014(10) 0.0369(4) Uani 1 1 d .
C9 C 0.17337(13) 0.87344(16) 0.24876(10) 0.0379(4) Uani 1 1 d .
C10 C 0.23875(15) 1.01068(18) 0.25630(11) 0.0467(4) Uani 1 1 d .
H10A H 0.2795 1.0367 0.3187 0.056 Uiso 1 1 calc R
H10B H 0.2911 1.0015 0.2276 0.056 Uiso 1 1 calc R
C11 C 0.15039(19) 1.1165(2) 0.20857(15) 0.0669(6) Uani 1 1 d .
H11A H 0.1812 1.1936 0.1868 0.080 Uiso 1 1 calc R
H11B H 0.1174 1.1533 0.2482 0.080 Uiso 1 1 calc R
C12 C 0.06455(19) 1.0372(2) 0.13112(15) 0.0727(6) Uani 1 1 d .
H12A H 0.0733 1.0577 0.0757 0.087 Uiso 1 1 calc R
H12B H -0.0104 1.0637 0.1239 0.087 Uiso 1 1 calc R
C13 C 0.08403(15) 0.8828(2) 0.15344(11) 0.0498(4) Uani 1 1 d .
H13A H 0.1091 0.8364 0.1116 0.060 Uiso 1 1 calc R
H13B H 0.0155 0.8384 0.1500 0.060 Uiso 1 1 calc R
C14 C 0.32679(12) 0.57190(16) 0.21083(9) 0.0345(3) Uani 1 1 d .
C15 C 0.45103(14) 0.46930(18) 0.16355(11) 0.0454(4) Uani 1 1 d .
H15 H 0.4910 0.4717 0.1271 0.054 Uiso 1 1 calc R
C16 C 0.46680(15) 0.35791(19) 0.21939(12) 0.0505(4) Uani 1 1 d .
H16 H 0.5166 0.2867 0.2216 0.061 Uiso 1 1 calc R
C17 C 0.40698(15) 0.35380(18) 0.27230(12) 0.0492(4) Uani 1 1 d .
H17 H 0.4144 0.2785 0.3106 0.059 Uiso 1 1 calc R
C18 C 0.33660(14) 0.46129(18) 0.26806(11) 0.0437(4) Uani 1 1 d .
H18 H 0.2954 0.4601 0.3035 0.052 Uiso 1 1 calc R
C21 C 0.67992(18) 0.7843(2) 0.00537(14) 0.0623(5) Uani 1 1 d .
O1 O 0.62837(13) 0.7325(2) 0.04295(10) 0.0794(5) Uani 1 1 d .
C22 C 0.6398(3) 0.9140(3) -0.0472(3) 0.1187(11) Uani 1 1 d .
H22A H 0.5629 0.9293 -0.0574 0.178 Uiso 1 1 calc R
H22B H 0.6464 0.9053 -0.1038 0.178 Uiso 1 1 calc R
H22C H 0.6840 0.9918 -0.0145 0.178 Uiso 1 1 calc R
C23 C 0.7814(2) 0.7155(3) 0.00509(19) 0.0867(7) Uani 1 1 d .
H23A H 0.8007 0.6374 0.0458 0.130 Uiso 1 1 calc R
H23B H 0.8420 0.7813 0.0238 0.130 Uiso 1 1 calc R
H23C H 0.7673 0.6829 -0.0545 0.130 Uiso 1 1 calc R

loop_
_atom_site_aniso_label
_atom_site_aniso_U_11
_atom_site_aniso_U_22
_atom_site_aniso_U_33
_atom_site_aniso_U_23
_atom_site_aniso_U_13
_atom_site_aniso_U_12
N1 0.0374(7) 0.0433(7) 0.0301(6) -0.0015(5) 0.0129(5) 0.0051(5)
N2 0.0397(8) 0.0605(9) 0.0299(7) -0.0044(6) 0.0120(6) 0.0078(7)
N3 0.0418(7) 0.0411(7) 0.0307(6) -0.0009(5) 0.0158(5) 0.0039(6)
N4 0.0384(7) 0.0418(7) 0.0349(7) -0.0011(5) 0.0162(5) 0.0006(5)
C1 0.0363(8) 0.0402(8) 0.0315(8) -0.0001(6) 0.0157(6) -0.0001(6)
C2 0.0389(8) 0.0351(8) 0.0308(7) -0.0011(6) 0.0140(6) 0.0008(6)
C3 0.0371(8) 0.0348(7) 0.0331(8) -0.0051(6) 0.0149(6) -0.0023(6)
C4 0.0440(9) 0.0429(9) 0.0370(8) -0.0029(7) 0.0185(7) -0.0017(7)
C5 0.0487(10) 0.0556(10) 0.0481(10) -0.0074(8) 0.0285(8) -0.0022(8)
C6 0.0390(9) 0.0610(11) 0.0588(11) -0.0085(9) 0.0232(8) 0.0042(8)
C7 0.0398(9) 0.0521(10) 0.0442(9) -0.0021(7) 0.0140(7) 0.0066(7)
C8 0.0382(8) 0.0374(8) 0.0348(8) -0.0048(6) 0.0142(6) 0.0000(6)
C9 0.0404(8) 0.0418(8) 0.0307(8) -0.0006(6) 0.0132(6) 0.0054(7)
C10 0.0526(10) 0.0446(9) 0.0461(9) 0.0053(7) 0.0232(8) 0.0018(8)
C11 0.0732(13) 0.0519(11) 0.0747(14) 0.0158(10) 0.0283(11) 0.0104(10)
C12 0.0697(13) 0.0764(15) 0.0615(13) 0.0237(11) 0.0149(10) 0.0198(11)
C13 0.0503(10) 0.0616(11) 0.0331(8) -0.0009(7) 0.0118(7) 0.0139(8)
C14 0.0356(7) 0.0382(8) 0.0286(7) -0.0039(6) 0.0115(6) -0.0015(6)
C15 0.0428(9) 0.0521(10) 0.0458(9) -0.0017(8) 0.0223(7) 0.0049(8)
C16 0.0476(10) 0.0472(10) 0.0548(10) 0.0024(8) 0.0183(8) 0.0121(8)
C17 0.0560(10) 0.0426(9) 0.0463(9) 0.0073(7) 0.0176(8) 0.0048(8)
C18 0.0500(9) 0.0463(9) 0.0385(8) 0.0009(7) 0.0214(7) 0.0004(7)
C21 0.0607(12) 0.0693(13) 0.0570(12) -0.0094(10) 0.0236(10) -0.0069(10)
O1 0.0597(9) 0.1201(14) 0.0622(9) 0.0052(9) 0.0281(7) 0.0021(9)
C22 0.145(3) 0.0724(18) 0.151(3) 0.0172(19) 0.071(3) 0.0190(19)
C23 0.0599(13) 0.1000(19) 0.1036(19) 0.0043(15) 0.0362(13) 0.0003(13)

loop_
_atom_type_symbol
_atom_type_description
_atom_type_scat_dispersion_real
_atom_type_scat_dispersion_imag
_atom_type_scat_source
C C 0.0181 0.0091 'International Tables Vol C Tables 4.2.6.8 and 6.1.1.4'
H H 0.0000 0.0000 'International Tables Vol C Tables 4.2.6.8 and 6.1.1.4'
N N 0.0311 0.0180 'International Tables Vol C Tables 4.2.6.8 and 6.1.1.4'
O O 0.0492 0.0322 'International Tables Vol C Tables 4.2.6.8 and 6.1.1.4'

loop_
_geom_angle_atom_site_label_1
_geom_angle_atom_site_label_2
_geom_angle_atom_site_label_3
_geom_angle
C2 N1 C1 117.96(13)
C2 N2 H2A 121.4(12)
C2 N2 H2B 117.4(12)
H2A N2 H2B 120.3(18)
C1 N3 C14 120.47(13)
C15 N4 C14 117.61(13)
N3 C1 N1 123.00(14)
N3 C1 C9 118.66(13)
N1 C1 C9 117.81(12)
N1 C2 N2 119.41(14)
N1 C2 C3 122.49(13)
N2 C2 C3 118.06(13)
C4 C3 C8 120.50(14)
C4 C3 C2 122.51(14)
C8 C3 C2 116.99(13)
C5 C4 C3 119.96(15)
C5 C4 H4 120.0
C3 C4 H4 120.0
C6 C5 C4 120.01(15)
C6 C5 H5 120.0
C4 C5 H5 120.0
C5 C6 C7 120.37(16)
C5 C6 H6 119.8
C7 C6 H6 119.8
C8 C7 C6 120.61(16)
C8 C7 H7 119.7
C6 C7 H7 119.7
C7 C8 C3 118.49(14)
C7 C8 C9 123.89(14)
C3 C8 C9 117.55(13)
C1 C9 C8 108.35(12)
C1 C9 C13 115.02(13)
C8 C9 C13 113.54(13)
C1 C9 C10 108.69(13)
C8 C9 C10 108.99(12)
C13 C9 C10 101.89(13)
C11 C10 C9 104.18(15)
C11 C10 H10A 110.9
C9 C10 H10A 110.9
C11 C10 H10B 110.9
C9 C10 H10B 110.9
H10A C10 H10B 108.9
C10 C11 C12 104.80(17)
C10 C11 H11A 110.8
C12 C11 H11A 110.8
C10 C11 H11B 110.8
C12 C11 H11B 110.8
H11A C11 H11B 108.9
C11 C12 C13 106.86(16)
C11 C12 H12A 110.3
C13 C12 H12A 110.3
C11 C12 H12B 110.3
C13 C12 H12B 110.3
H12A C12 H12B 108.6
C12 C13 C9 106.71(16)
C12 C13 H13A 110.4
C9 C13 H13A 110.4
C12 C13 H13B 110.4
C9 C13 H13B 110.4
H13A C13 H13B 108.6
N4 C14 C18 121.63(14)
N4 C14 N3 114.71(13)
C18 C14 N3 123.45(13)
N4 C15 C16 124.24(15)
N4 C15 H15 117.9
C16 C15 H15 117.9
C15 C16 C17 117.82(16)
C15 C16 H16 121.1
C17 C16 H16 121.1
C18 C17 C16 119.16(16)
C18 C17 H17 120.4
C16 C17 H17 120.4
C17 C18 C14 119.51(15)
C17 C18 H18 120.2
C14 C18 H18 120.2
O1 C21 C22 120.4(2)
O1 C21 C23 120.6(2)
C22 C21 C23 118.9(2)
C21 C22 H22A 109.5
C21 C22 H22B 109.5
H22A C22 H22B 109.5
C21 C22 H22C 109.5
H22A C22 H22C 109.5
H22B C22 H22C 109.5
C21 C23 H23A 109.5
C21 C23 H23B 109.5
H23A C23 H23B 109.5
C21 C23 H23C 109.5
H23A C23 H23C 109.5
H23B C23 H23C 109.5

loop_
_geom_bond_atom_site_label_1
_geom_bond_atom_site_label_2
_geom_bond_distance
N1 C2 1.3115(19)
N1 C1 1.3818(19)
N2 C2 1.331(2)
N2 H2A 0.91(2)
N2 H2B 0.87(2)
N3 C1 1.2899(19)
N3 C14 1.406(2)
N4 C15 1.339(2)
N4 C14 1.3439(19)
C1 C9 1.519(2)
C2 C3 1.478(2)
C3 C4 1.391(2)
C3 C8 1.404(2)
C4 C5 1.380(2)
C4 H4 0.9400
C5 C6 1.379(3)
C5 H5 0.9400
C6 C7 1.389(2)
C6 H6 0.9400
C7 C8 1.387(2)
C7 H7 0.9400
C8 C9 1.524(2)
C9 C13 1.540(2)
C9 C10 1.557(2)
C10 C11 1.511(3)
C10 H10A 0.9800
C10 H10B 0.9800
C11 C12 1.527(3)
C11 H11A 0.9800
C11 H11B 0.9800
C12 C13 1.531(3)
C12 H12A 0.9800
C12 H12B 0.9800
C13 H13A 0.9800
C13 H13B 0.9800
C14 C18 1.392(2)
C15 C16 1.373(3)
C15 H15 0.9400
C16 C17 1.384(3)
C16 H16 0.9400
C17 C18 1.374(2)
C17 H17 0.9400
C18 H18 0.9400
C21 O1 1.193(3)
C21 C22 1.492(4)
C21 C23 1.494(3)
C22 H22A 0.9700
C22 H22B 0.9700
C22 H22C 0.9700
C23 H23A 0.9700
C23 H23B 0.9700
C23 H23C 0.9700

loop_
_geom_hbond_atom_site_label_D
_geom_hbond_atom_site_label_H
_geom_hbond_atom_site_label_A
_geom_hbond_distance_DH
_geom_hbond_distance_HA
_geom_hbond_distance_DA
_geom_hbond_angle_DHA
_geom_hbond_site_symmetry_A
N2 H2A N4 0.91(2) 2.10(2) 2.9807(19) 162.8(17) 4_576
N2 H2B O1 0.87(2) 2.15(2) 2.990(2) 160.9(18) 4_576

loop_
_geom_torsion_atom_site_label_1
_geom_torsion_atom_site_label_2
_geom_torsion_atom_site_label_3
_geom_torsion_atom_site_label_4
_geom_torsion
C14 N3 C1 N1 6.8(2)
C14 N3 C1 C9 178.20(13)
C2 N1 C1 N3 -160.09(15)
C2 N1 C1 C9 28.4(2)
C1 N1 C2 N2 -172.55(14)
C1 N1 C2 C3 9.9(2)
N1 C2 C3 C4 155.66(15)
N2 C2 C3 C4 -21.9(2)
N1 C2 C3 C8 -24.7(2)
N2 C2 C3 C8 157.74(15)
C8 C3 C4 C5 -1.2(2)
C2 C3 C4 C5 178.45(15)
C3 C4 C5 C6 -1.1(3)
C4 C5 C6 C7 2.1(3)
C5 C6 C7 C8 -0.8(3)
C6 C7 C8 C3 -1.4(2)
C6 C7 C8 C9 -178.38(16)
C4 C3 C8 C7 2.4(2)
C2 C3 C8 C7 -177.24(14)
C4 C3 C8 C9 179.56(14)
C2 C3 C8 C9 -0.1(2)
N3 C1 C9 C8 139.69(14)
N1 C1 C9 C8 -48.43(18)
N3 C1 C9 C13 11.4(2)
N1 C1 C9 C13 -176.67(14)
N3 C1 C9 C10 -102.00(16)
N1 C1 C9 C10 69.88(16)
C7 C8 C9 C1 -150.60(15)
C3 C8 C9 C1 32.43(18)
C7 C8 C9 C13 -21.5(2)
C3 C8 C9 C13 161.51(14)
C7 C8 C9 C10 91.29(18)
C3 C8 C9 C10 -85.68(16)
C1 C9 C10 C11 160.97(14)
C8 C9 C10 C11 -81.14(17)
C13 C9 C10 C11 39.13(17)
C9 C10 C11 C12 -36.1(2)
C10 C11 C12 C13 18.8(2)
C11 C12 C13 C9 6.0(2)
C1 C9 C13 C12 -144.70(16)
C8 C9 C13 C12 89.70(18)
C10 C9 C13 C12 -27.34(18)
C15 N4 C14 C18 -2.3(2)
C15 N4 C14 N3 -177.24(13)
C1 N3 C14 N4 -130.98(15)
C1 N3 C14 C18 54.2(2)
C14 N4 C15 C16 1.0(2)
N4 C15 C16 C17 0.7(3)
C15 C16 C17 C18 -1.2(3)
C16 C17 C18 C14 0.0(3)
N4 C14 C18 C17 1.8(2)
N3 C14 C18 C17 176.31(15)
